data_7250501
loop_
_publ_author_name
'Stati, Dumitru'
'van Leusen, Jan'
'Kravtsov, Victor Ch.'
'Chumakov, Yurii'
'K\"ogerler, Paul'
'Baca, Svetlana G.'

_publ_section_title
;
 Variations of heterometallic cores and magnetic properties in
 Co(iii)--Y/Ln isobutyrate clusters with N-butyldiethanolamine: from
 tetranuclear to octanuclear clusters
;
_journal_issue 23
_journal_name_full 'RSC Advances'
_journal_page_first 18209
_journal_page_last 18223
_journal_paper_doi 10.1039/D5RA02513C
_journal_volume 15
_journal_year 2025
_chemical_formula_sum 'C36 H70 Co2 N6 O20 Y2'
_chemical_formula_weight 1202.66
_space_group_crystal_system monoclinic
_space_group_IT_number 14
_space_group_name_Hall '-P 2yn'
_space_group_name_H-M_alt 'P 1 21/n 1'
_atom_sites_solution_hydrogens mixed
_atom_sites_solution_primary direct
_atom_sites_solution_secondary difmap
_audit_creation_method SHELXL-2016/6
_audit_update_record
;
2023-01-31 deposited with the CCDC.	2025-05-20 downloaded from the CCDC.
;
_cell_angle_alpha 90
_cell_angle_beta 99.06(3)
_cell_angle_gamma 90
_cell_formula_units_Z 2
_cell_length_a 14.727(3)
_cell_length_b 9.2429(19)
_cell_length_c 19.002(4)
_cell_measurement_reflns_used 28335
_cell_measurement_temperature 100(2)
_cell_measurement_theta_max 25.04
_cell_measurement_theta_min 1.65
_cell_volume 2554.3(9)
_computing_cell_refinement
;
X-Area Recipe 1.36.0.0 (STOE, 2020)
;
_computing_data_collection
;
X-Area Pilatus3_SV 1.31.170.0 (STOE, 2020)
;
_computing_data_reduction
;
X-Area Integrate 1.78.3.0 (STOE, 2020)
X-Area X-Red 1.65.2.0 (STOE, 2020) 
;
_computing_molecular_graphics 'Bruker SHELXTL'
_computing_publication_material
;
STOE & Cie GmbH, X-Area, software package for collecting single-crystal or
multi-domain crystal data on STOE area-detector diffractometers, for image 
processing, for the correction and scaling of reflection intensities and 
for outlier rejection, version 1.90, Darmstadt 2020
;
_computing_structure_refinement 'SHELXL-2016/6 (Sheldrick, 2016)'
_computing_structure_solution 'SHELXT 2018/2 (Sheldrick, 2018)'
_diffrn_ambient_temperature 100(2)
_diffrn_detector_area_resol_mean 5.81
_diffrn_measured_fraction_theta_full 1.000
_diffrn_measured_fraction_theta_max 1.000
_diffrn_measurement_device_type 'STOE STADIVARI'
_diffrn_measurement_method 'rotation method, \w scans'
_diffrn_radiation_type MoK\a
_diffrn_radiation_wavelength 0.71073
_diffrn_reflns_av_R_equivalents 0.0679
_diffrn_reflns_av_unetI/netI 0.0233
_diffrn_reflns_Laue_measured_fraction_full 1.000
_diffrn_reflns_Laue_measured_fraction_max 1.000
_diffrn_reflns_limit_h_max 17
_diffrn_reflns_limit_h_min -17
_diffrn_reflns_limit_k_max 11
_diffrn_reflns_limit_k_min -10
_diffrn_reflns_limit_l_max 22
_diffrn_reflns_limit_l_min -22
_diffrn_reflns_number 57941
_diffrn_reflns_point_group_measured_fraction_full 1.000
_diffrn_reflns_point_group_measured_fraction_max 1.000
_diffrn_reflns_theta_full 25.242
_diffrn_reflns_theta_max 25.349
_diffrn_reflns_theta_min 2.171
_diffrn_source 'Genix Mo'
_exptl_absorpt_coefficient_mu 2.963
_exptl_absorpt_correction_T_max 0.2228
_exptl_absorpt_correction_T_min 0.1975
_exptl_absorpt_correction_type multi-scan
_exptl_absorpt_process_details sadabs
_exptl_crystal_colour violet
_exptl_crystal_density_diffrn 1.564
_exptl_crystal_description block
_exptl_crystal_F_000 1240
_exptl_crystal_size_max 0.320
_exptl_crystal_size_mid 0.262
_exptl_crystal_size_min 0.160
_exptl_transmission_factor_max 0.753
_exptl_transmission_factor_min 0.556
_refine_diff_density_max 1.085
_refine_diff_density_min -1.222
_refine_diff_density_rms 0.104
_refine_ls_extinction_method none
_refine_ls_goodness_of_fit_ref 1.025
_refine_ls_hydrogen_treatment constr
_refine_ls_matrix_type full
_refine_ls_number_parameters 304
_refine_ls_number_reflns 4670
_refine_ls_number_restraints 0
_refine_ls_restrained_S_all 1.025
_refine_ls_R_factor_all 0.0500
_refine_ls_R_factor_gt 0.0438
_refine_ls_shift/su_max 0.000
_refine_ls_shift/su_mean 0.000
_refine_ls_structure_factor_coef Fsqd
_refine_ls_weighting_details 'w=1/[\s^2^(Fo^2^)+(0.0882P)^2^+1.9053P] where P=(Fo^2^+2Fc^2^)/3'
_refine_ls_weighting_scheme calc
_refine_ls_wR_factor_gt 0.1159
_refine_ls_wR_factor_ref 0.1221
_reflns_Friedel_coverage 0.000
_reflns_number_gt 4154
_reflns_number_total 4670
_reflns_threshold_expression 'I > 2\s(I)'
_cod_data_source_file d5ra02513c2.cif
_cod_data_source_block sba-1_a
_cod_original_sg_symbol_H-M 'P 21/n'
_cod_database_code 7250501
_shelx_shelxl_version_number 2016/6
_shelx_space_group_comment
;
The symmetry employed for this shelxl refinement is uniquely defined
by the following loop, which should always be used as a source of
symmetry information in preference to the above space-group names.
They are only intended as comments.
;
_shelx_estimated_absorpt_t_min 0.451
_shelx_estimated_absorpt_t_max 0.649

loop_
_space_group_symop_operation_xyz
'x, y, z'
'-x+1/2, y+1/2, -z+1/2'
'-x, -y, -z'
'x-1/2, -y-1/2, z-1/2'

loop_
_atom_site_label
_atom_site_type_symbol
_atom_site_fract_x
_atom_site_fract_y
_atom_site_fract_z
_atom_site_U_iso_or_equiv
_atom_site_adp_type
_atom_site_occupancy
_atom_site_site_symmetry_order
_atom_site_calc_flag
_atom_site_refinement_flags_posn
_atom_site_refinement_flags_adp
_atom_site_refinement_flags_occupancy
_atom_site_disorder_assembly
_atom_site_disorder_group
Y1 Y 0.46597(2) 0.36654(3) 0.41792(2) 0.02418(13) Uani 1 1 d . . . . .
Co1 Co 0.65995(3) 0.38842(4) 0.52197(2) 0.02341(14) Uani 1 1 d . . . . .
O1 O 0.57456(13) 0.5320(2) 0.47731(11) 0.0251(5) Uani 1 1 d . . . . .
H1 H 0.604363 0.582962 0.460260 0.030 Uiso 1 1 d R U . . .
O2 O 0.71102(15) 0.3540(2) 0.43651(12) 0.0273(5) Uani 1 1 d . . . . .
O3 O 0.58553(15) 0.3858(2) 0.35262(13) 0.0292(5) Uani 1 1 d . . . . .
O4 O 0.75515(14) 0.5274(2) 0.54317(12) 0.0261(5) Uani 1 1 d . . . . .
O5 O 0.67876(14) 0.7238(2) 0.57266(12) 0.0290(5) Uani 1 1 d . . . . .
O6 O 0.56949(14) 0.2450(2) 0.49546(12) 0.0266(5) Uani 1 1 d . . . . .
O7 O 0.61548(14) 0.4273(2) 0.60815(12) 0.0268(5) Uani 1 1 d . . . . .
O8 O 0.46393(16) 0.1330(2) 0.35930(13) 0.0311(5) Uani 1 1 d . . . . .
O9 O 0.4035(2) 0.0924(3) 0.24905(15) 0.0465(7) Uani 1 1 d . . . . .
O10 O 0.39709(15) 0.3076(3) 0.29435(12) 0.0311(5) Uani 1 1 d . . . . .
N1 N 0.73668(17) 0.2347(3) 0.57279(14) 0.0255(6) Uani 1 1 d . . . . .
N2 N 0.42082(19) 0.1752(3) 0.29932(16) 0.0319(6) Uani 1 1 d . . . . .
N3 N 0.7031(3) 0.7798(6) 0.3993(2) 0.0712(13) Uani 1 1 d . . . . .
C1 C 0.6704(2) 0.3628(3) 0.37234(19) 0.0281(7) Uani 1 1 d . . . . .
C2 C 0.7289(2) 0.3394(4) 0.3150(2) 0.0354(8) Uani 1 1 d . . . . .
H2 H 0.709404 0.412100 0.276594 0.042 Uiso 1 1 calc R U . . .
C3 C 0.8309(3) 0.3622(5) 0.3411(3) 0.0542(12) Uani 1 1 d . . . . .
H3A H 0.840528 0.458252 0.362914 0.081 Uiso 1 1 calc R U . . .
H3B H 0.864759 0.355145 0.300803 0.081 Uiso 1 1 calc R U . . .
H3C H 0.853147 0.288049 0.376515 0.081 Uiso 1 1 calc R U . . .
C4 C 0.7084(3) 0.1895(5) 0.2826(2) 0.0538(11) Uani 1 1 d . . . . .
H4A H 0.728951 0.115505 0.318573 0.081 Uiso 1 1 calc R U . . .
H4B H 0.741077 0.177180 0.241905 0.081 Uiso 1 1 calc R U . . .
H4C H 0.642138 0.179594 0.266676 0.081 Uiso 1 1 calc R U . . .
C5 C 0.7504(2) 0.6578(3) 0.56286(18) 0.0258(7) Uani 1 1 d . . . . .
C6 C 0.8417(2) 0.7371(4) 0.57784(19) 0.0310(7) Uani 1 1 d . . . . .
H6 H 0.836098 0.828531 0.549329 0.037 Uiso 1 1 calc R U . . .
C7 C 0.8578(3) 0.7776(4) 0.6568(2) 0.0429(9) Uani 1 1 d . . . . .
H7A H 0.807320 0.839179 0.667141 0.064 Uiso 1 1 calc R U . . .
H7B H 0.916042 0.830184 0.668185 0.064 Uiso 1 1 calc R U . . .
H7C H 0.860329 0.689514 0.685734 0.064 Uiso 1 1 calc R U . . .
C8 C 0.9221(3) 0.6503(4) 0.5581(3) 0.0484(11) Uani 1 1 d . . . . .
H8A H 0.932555 0.564713 0.588749 0.073 Uiso 1 1 calc R U . . .
H8B H 0.977547 0.710510 0.564611 0.073 Uiso 1 1 calc R U . . .
H8C H 0.907863 0.619756 0.508155 0.073 Uiso 1 1 calc R U . . .
C9 C 0.7058(2) 0.1017(3) 0.53119(19) 0.0288(7) Uani 1 1 d . . . . .
H9A H 0.726389 0.014473 0.559479 0.035 Uiso 1 1 calc R U . . .
H9B H 0.732806 0.099222 0.486687 0.035 Uiso 1 1 calc R U . . .
C10 C 0.6011(2) 0.1035(4) 0.5136(2) 0.0302(7) Uani 1 1 d . . . . .
H10A H 0.580726 0.037340 0.473172 0.036 Uiso 1 1 calc R U . . .
H10B H 0.574382 0.069051 0.555204 0.036 Uiso 1 1 calc R U . . .
C11 C 0.7125(2) 0.2297(4) 0.64730(18) 0.0313(7) Uani 1 1 d . . . . .
H11A H 0.662057 0.159816 0.649297 0.038 Uiso 1 1 calc R U . . .
H11B H 0.766588 0.198735 0.681740 0.038 Uiso 1 1 calc R U . . .
C12 C 0.6829(2) 0.3799(3) 0.66566(19) 0.0300(7) Uani 1 1 d . . . . .
H12A H 0.656554 0.377723 0.710489 0.036 Uiso 1 1 calc R U . . .
H12B H 0.736202 0.446457 0.672038 0.036 Uiso 1 1 calc R U . . .
C13 C 0.8376(2) 0.2615(4) 0.57529(19) 0.0292(7) Uani 1 1 d . . . . .
H13A H 0.855408 0.345460 0.606794 0.035 Uiso 1 1 calc R U . . .
H13B H 0.848405 0.288303 0.526851 0.035 Uiso 1 1 calc R U . . .
C14 C 0.9000(2) 0.1359(3) 0.6011(2) 0.0328(8) Uani 1 1 d . . . . .
H14A H 0.890575 0.056559 0.565756 0.039 Uiso 1 1 calc R U . . .
H14B H 0.884358 0.099021 0.646649 0.039 Uiso 1 1 calc R U . . .
C15 C 1.0003(2) 0.1834(4) 0.6120(2) 0.0424(9) Uani 1 1 d . . . . .
H15A H 1.013592 0.228755 0.567532 0.051 Uiso 1 1 calc R U . . .
H15B H 1.010007 0.257607 0.650023 0.051 Uiso 1 1 calc R U . . .
C16 C 1.0673(2) 0.0604(5) 0.6320(3) 0.0552(12) Uani 1 1 d . . . . .
H16A H 1.056909 0.018283 0.677390 0.083 Uiso 1 1 calc R U . . .
H16B H 1.130380 0.097203 0.636782 0.083 Uiso 1 1 calc R U . . .
H16C H 1.057969 -0.013901 0.594771 0.083 Uiso 1 1 calc R U . . .
C17 C 0.5401(3) 0.7836(5) 0.3260(2) 0.0463(9) Uani 1 1 d . . . . .
H17A H 0.539649 0.726796 0.282424 0.069 Uiso 1 1 calc R U . . .
H17B H 0.521079 0.883102 0.313480 0.069 Uiso 1 1 calc R U . . .
H17C H 0.497295 0.740454 0.354704 0.069 Uiso 1 1 calc R U . . .
C18 C 0.6319(3) 0.7841(4) 0.3666(2) 0.0422(9) Uani 1 1 d . . . . .

loop_
_atom_site_aniso_label
_atom_site_aniso_U_11
_atom_site_aniso_U_22
_atom_site_aniso_U_33
_atom_site_aniso_U_23
_atom_site_aniso_U_13
_atom_site_aniso_U_12
Y1 0.01745(19) 0.0272(2) 0.0274(2) 0.00049(12) 0.00226(13) 0.00094(11)
Co1 0.0165(2) 0.0250(2) 0.0284(3) 0.00205(16) 0.00235(17) 0.00028(15)
O1 0.0197(10) 0.0262(11) 0.0292(12) 0.0012(9) 0.0031(9) -0.0009(9)
O2 0.0214(11) 0.0289(12) 0.0311(12) 0.0012(9) 0.0027(9) 0.0015(8)
O3 0.0211(11) 0.0357(12) 0.0309(12) 0.0003(10) 0.0047(9) 0.0016(9)
O4 0.0186(10) 0.0259(12) 0.0334(12) 0.0034(9) 0.0029(9) 0.0013(8)
O5 0.0212(11) 0.0288(11) 0.0370(13) -0.0002(10) 0.0051(9) -0.0010(9)
O6 0.0191(10) 0.0259(11) 0.0336(12) 0.0036(9) 0.0003(8) 0.0004(9)
O7 0.0201(10) 0.0288(11) 0.0301(12) 0.0041(9) -0.0007(9) 0.0027(9)
O8 0.0281(12) 0.0318(12) 0.0319(13) 0.0002(9) -0.0002(10) 0.0022(9)
O9 0.0499(17) 0.0430(15) 0.0413(16) -0.0147(12) -0.0091(12) 0.0036(13)
O10 0.0260(12) 0.0322(13) 0.0334(13) 0.0000(10) -0.0004(9) 0.0018(10)
N1 0.0175(12) 0.0277(13) 0.0304(14) 0.0044(11) 0.0014(10) -0.0006(10)
N2 0.0262(14) 0.0348(15) 0.0337(16) -0.0001(13) 0.0014(12) 0.0016(12)
N3 0.045(2) 0.111(4) 0.055(2) 0.025(2) 0.0005(18) -0.016(2)
C1 0.0261(17) 0.0229(16) 0.0350(19) 0.0038(13) 0.0040(14) -0.0005(12)
C2 0.0290(18) 0.044(2) 0.0346(19) 0.0039(15) 0.0097(15) 0.0053(15)
C3 0.029(2) 0.088(4) 0.048(3) 0.004(2) 0.0139(18) 0.0073(19)
C4 0.061(3) 0.051(2) 0.054(3) -0.007(2) 0.023(2) 0.012(2)
C5 0.0222(16) 0.0270(16) 0.0280(16) 0.0039(13) 0.0037(13) 0.0000(13)
C6 0.0232(16) 0.0303(17) 0.0389(19) 0.0021(14) 0.0031(13) -0.0037(13)
C7 0.039(2) 0.043(2) 0.043(2) 0.0022(17) -0.0065(16) -0.0072(17)
C8 0.0252(19) 0.043(2) 0.079(3) -0.009(2) 0.0129(19) -0.0066(16)
C9 0.0213(16) 0.0256(16) 0.0376(19) 0.0014(14) -0.0008(14) 0.0011(12)
C10 0.0229(16) 0.0271(16) 0.0388(19) 0.0057(14) -0.0008(14) -0.0017(13)
C11 0.0248(16) 0.0357(18) 0.0332(18) 0.0077(14) 0.0037(13) -0.0002(14)
C12 0.0254(17) 0.0344(18) 0.0290(17) 0.0037(13) 0.0011(13) -0.0001(13)
C13 0.0196(15) 0.0295(16) 0.0378(18) 0.0016(14) 0.0020(13) -0.0006(13)
C14 0.0210(16) 0.0296(18) 0.046(2) 0.0036(14) -0.0008(15) 0.0004(12)
C15 0.0218(17) 0.0372(19) 0.066(3) 0.0082(19) 0.0003(16) -0.0022(15)
C16 0.0236(18) 0.044(2) 0.094(4) 0.012(2) -0.001(2) 0.0058(17)
C17 0.0329(19) 0.052(2) 0.055(2) 0.0103(19) 0.0080(17) 0.0013(17)
C18 0.041(2) 0.045(2) 0.044(2) 0.0080(17) 0.0158(18) -0.0048(17)

loop_
_atom_type_symbol
_atom_type_description
_atom_type_scat_dispersion_real
_atom_type_scat_dispersion_imag
_atom_type_scat_source
C C 0.0033 0.0016 'International Tables Vol C Tables 4.2.6.8 and 6.1.1.4'
H H 0.0000 0.0000 'International Tables Vol C Tables 4.2.6.8 and 6.1.1.4'
N N 0.0061 0.0033 'International Tables Vol C Tables 4.2.6.8 and 6.1.1.4'
O O 0.0106 0.0060 'International Tables Vol C Tables 4.2.6.8 and 6.1.1.4'
Co Co 0.3494 0.9721 'International Tables Vol C Tables 4.2.6.8 and 6.1.1.4'
Y Y -2.7962 3.5667 'International Tables Vol C Tables 4.2.6.8 and 6.1.1.4'

loop_
_geom_angle_atom_site_label_1
_geom_angle_atom_site_label_2
_geom_angle_atom_site_label_3
_geom_angle
_geom_angle_site_symmetry_1
_geom_angle_site_symmetry_3
_geom_angle_publ_flag
O6 Y1 O7 147.71(8) . 3_666 ?
O6 Y1 O3 83.98(8) . . ?
O7 Y1 O3 103.85(8) 3_666 . ?
O6 Y1 O5 107.80(8) . 3_666 ?
O7 Y1 O5 81.88(8) 3_666 3_666 ?
O3 Y1 O5 148.62(8) . 3_666 ?
O6 Y1 O1 83.18(8) . 3_666 ?
O7 Y1 O1 69.79(8) 3_666 3_666 ?
O3 Y1 O1 137.39(8) . 3_666 ?
O5 Y1 O1 73.80(8) 3_666 3_666 ?
O6 Y1 O1 70.89(8) . . ?
O7 Y1 O1 81.69(8) 3_666 . ?
O3 Y1 O1 72.06(8) . . ?
O5 Y1 O1 139.04(8) 3_666 . ?
O1 Y1 O1 65.34(8) 3_666 . ?
O6 Y1 O8 79.30(8) . . ?
O7 Y1 O8 132.86(8) 3_666 . ?
O3 Y1 O8 77.17(8) . . ?
O5 Y1 O8 76.71(8) 3_666 . ?
O1 Y1 O8 138.93(8) 3_666 . ?
O1 Y1 O8 138.77(8) . . ?
O6 Y1 O10 130.41(8) . . ?
O7 Y1 O10 81.57(8) 3_666 . ?
O3 Y1 O10 74.95(8) . . ?
O5 Y1 O10 75.47(8) 3_666 . ?
O1 Y1 O10 140.31(7) 3_666 . ?
O1 Y1 O10 137.91(8) . . ?
O8 Y1 O10 52.66(8) . . ?
O6 Y1 N2 104.90(8) . . ?
O7 Y1 N2 107.38(8) 3_666 . ?
O3 Y1 N2 74.17(8) . . ?
O5 Y1 N2 74.68(8) 3_666 . ?
O1 Y1 N2 148.43(8) 3_666 . ?
O1 Y1 N2 146.23(8) . . ?
O8 Y1 N2 26.33(8) . . ?
O10 Y1 N2 26.34(8) . . ?
O6 Y1 Co1 35.19(6) . . ?
O7 Y1 Co1 118.06(6) 3_666 . ?
O3 Y1 Co1 69.36(6) . . ?
O5 Y1 Co1 135.47(6) 3_666 . ?
O1 Y1 Co1 76.97(5) 3_666 . ?
O1 Y1 Co1 36.64(5) . . ?
O8 Y1 Co1 106.49(6) . . ?
O10 Y1 Co1 142.33(6) . . ?
N2 Y1 Co1 126.69(6) . . ?
O6 Y1 Co1 118.96(6) . 3_666 ?
O7 Y1 Co1 34.69(6) 3_666 3_666 ?
O3 Y1 Co1 131.28(6) . 3_666 ?
O5 Y1 Co1 69.01(6) 3_666 3_666 ?
O1 Y1 Co1 36.09(5) 3_666 3_666 ?
O1 Y1 Co1 76.24(5) . 3_666 ?
O8 Y1 Co1 144.63(6) . 3_666 ?
O10 Y1 Co1 108.47(6) . 3_666 ?
N2 Y1 Co1 129.34(6) . 3_666 ?
Co1 Y1 Co1 103.964(17) . 3_666 ?
O6 Y1 Y1 74.62(6) . 3_666 ?
O7 Y1 Y1 73.09(6) 3_666 3_666 ?
O3 Y1 Y1 104.68(6) . 3_666 ?
O5 Y1 Y1 106.48(6) 3_666 3_666 ?
O1 Y1 Y1 32.71(5) 3_666 3_666 ?
O1 Y1 Y1 32.62(5) . 3_666 ?
O8 Y1 Y1 153.44(6) . 3_666 ?
O10 Y1 Y1 153.87(6) . 3_666 ?
N2 Y1 Y1 178.82(6) . 3_666 ?
Co1 Y1 Y1 52.345(18) . 3_666 ?
Co1 Y1 Y1 51.619(19) 3_666 3_666 ?
O6 Co1 O7 92.18(10) . . ?
O6 Co1 O4 175.84(10) . . ?
O7 Co1 O4 91.87(10) . . ?
O6 Co1 O2 90.68(10) . . ?
O7 Co1 O2 177.00(10) . . ?
O4 Co1 O2 85.25(10) . . ?
O6 Co1 O1 88.96(9) . . ?
O7 Co1 O1 87.69(9) . . ?
O4 Co1 O1 92.10(9) . . ?
O2 Co1 O1 93.27(9) . . ?
O6 Co1 N1 87.17(10) . . ?
O7 Co1 N1 87.85(10) . . ?
O4 Co1 N1 92.08(10) . . ?
O2 Co1 N1 91.39(10) . . ?
O1 Co1 N1 173.98(10) . . ?
O6 Co1 Y1 43.23(6) . . ?
O7 Co1 Y1 98.57(7) . . ?
O4 Co1 Y1 136.78(7) . . ?
O2 Co1 Y1 84.14(7) . . ?
O1 Co1 Y1 47.03(6) . . ?
N1 Co1 Y1 129.91(8) . . ?
O6 Co1 Y1 99.51(7) . 3_666 ?
O7 Co1 Y1 42.96(7) . 3_666 ?
O4 Co1 Y1 84.09(7) . 3_666 ?
O2 Co1 Y1 137.27(7) . 3_666 ?
O1 Co1 Y1 46.09(6) . 3_666 ?
N1 Co1 Y1 130.21(8) . 3_666 ?
Y1 Co1 Y1 76.037(17) . 3_666 ?
Co1 O1 Y1 97.83(9) . 3_666 ?
Co1 O1 Y1 96.33(9) . . ?
Y1 O1 Y1 114.66(8) 3_666 . ?
Co1 O1 H1 103.7 . . ?
Y1 O1 H1 110.9 3_666 . ?
Y1 O1 H1 126.6 . . ?
C1 O2 Co1 127.7(2) . . ?
C1 O3 Y1 128.9(2) . . ?
C5 O4 Co1 129.3(2) . . ?
C5 O5 Y1 129.7(2) . 3_666 ?
C10 O6 Co1 113.16(18) . . ?
C10 O6 Y1 141.8(2) . . ?
Co1 O6 Y1 101.59(10) . . ?
C12 O7 Co1 108.15(19) . . ?
C12 O7 Y1 135.03(19) . 3_666 ?
Co1 O7 Y1 102.35(9) . 3_666 ?
N2 O8 Y1 96.10(18) . . ?
N2 O10 Y1 94.28(18) . . ?
C9 N1 C13 111.7(2) . . ?
C9 N1 C11 111.9(2) . . ?
C13 N1 C11 110.7(2) . . ?
C9 N1 Co1 103.33(19) . . ?
C13 N1 Co1 112.67(19) . . ?
C11 N1 Co1 106.23(19) . . ?
O9 N2 O10 121.6(3) . . ?
O9 N2 O8 121.4(3) . . ?
O10 N2 O8 116.9(3) . . ?
O9 N2 Y1 178.6(2) . . ?
O10 N2 Y1 59.38(16) . . ?
O8 N2 Y1 57.57(15) . . ?
O3 C1 O2 126.0(3) . . ?
O3 C1 C2 117.4(3) . . ?
O2 C1 C2 116.6(3) . . ?
C1 C2 C3 113.1(3) . . ?
C1 C2 C4 108.8(3) . . ?
C3 C2 C4 112.3(3) . . ?
C1 C2 H2 107.5 . . ?
C3 C2 H2 107.5 . . ?
C4 C2 H2 107.5 . . ?
C2 C3 H3A 109.5 . . ?
C2 C3 H3B 109.5 . . ?
H3A C3 H3B 109.5 . . ?
C2 C3 H3C 109.5 . . ?
H3A C3 H3C 109.5 . . ?
H3B C3 H3C 109.5 . . ?
C2 C4 H4A 109.5 . . ?
C2 C4 H4B 109.5 . . ?
H4A C4 H4B 109.5 . . ?
C2 C4 H4C 109.5 . . ?
H4A C4 H4C 109.5 . . ?
H4B C4 H4C 109.5 . . ?
O5 C5 O4 126.3(3) . . ?
O5 C5 C6 118.5(3) . . ?
O4 C5 C6 115.2(3) . . ?
C5 C6 C8 113.5(3) . . ?
C5 C6 C7 107.4(3) . . ?
C8 C6 C7 111.3(3) . . ?
C5 C6 H6 108.2 . . ?
C8 C6 H6 108.2 . . ?
C7 C6 H6 108.2 . . ?
C6 C7 H7A 109.5 . . ?
C6 C7 H7B 109.5 . . ?
H7A C7 H7B 109.5 . . ?
C6 C7 H7C 109.5 . . ?
H7A C7 H7C 109.5 . . ?
H7B C7 H7C 109.5 . . ?
C6 C8 H8A 109.5 . . ?
C6 C8 H8B 109.5 . . ?
H8A C8 H8B 109.5 . . ?
C6 C8 H8C 109.5 . . ?
H8A C8 H8C 109.5 . . ?
H8B C8 H8C 109.5 . . ?
N1 C9 C10 108.7(3) . . ?
N1 C9 H9A 109.9 . . ?
C10 C9 H9A 109.9 . . ?
N1 C9 H9B 109.9 . . ?
C10 C9 H9B 109.9 . . ?
H9A C9 H9B 108.3 . . ?
O6 C10 C9 110.3(3) . . ?
O6 C10 H10A 109.6 . . ?
C9 C10 H10A 109.6 . . ?
O6 C10 H10B 109.6 . . ?
C9 C10 H10B 109.6 . . ?
H10A C10 H10B 108.1 . . ?
C12 C11 N1 107.8(3) . . ?
C12 C11 H11A 110.1 . . ?
N1 C11 H11A 110.1 . . ?
C12 C11 H11B 110.1 . . ?
N1 C11 H11B 110.1 . . ?
H11A C11 H11B 108.5 . . ?
O7 C12 C11 107.3(3) . . ?
O7 C12 H12A 110.3 . . ?
C11 C12 H12A 110.3 . . ?
O7 C12 H12B 110.3 . . ?
C11 C12 H12B 110.3 . . ?
H12A C12 H12B 108.5 . . ?
N1 C13 C14 115.6(3) . . ?
N1 C13 H13A 108.4 . . ?
C14 C13 H13A 108.4 . . ?
N1 C13 H13B 108.4 . . ?
C14 C13 H13B 108.4 . . ?
H13A C13 H13B 107.4 . . ?
C13 C14 C15 110.5(3) . . ?
C13 C14 H14A 109.6 . . ?
C15 C14 H14A 109.6 . . ?
C13 C14 H14B 109.6 . . ?
C15 C14 H14B 109.6 . . ?
H14A C14 H14B 108.1 . . ?
C16 C15 C14 113.4(3) . . ?
C16 C15 H15A 108.9 . . ?
C14 C15 H15A 108.9 . . ?
C16 C15 H15B 108.9 . . ?
C14 C15 H15B 108.9 . . ?
H15A C15 H15B 107.7 . . ?
C15 C16 H16A 109.5 . . ?
C15 C16 H16B 109.5 . . ?
H16A C16 H16B 109.5 . . ?
C15 C16 H16C 109.5 . . ?
H16A C16 H16C 109.5 . . ?
H16B C16 H16C 109.5 . . ?
C18 C17 H17A 109.5 . . ?
C18 C17 H17B 109.5 . . ?
H17A C17 H17B 109.5 . . ?
C18 C17 H17C 109.5 . . ?
H17A C17 H17C 109.5 . . ?
H17B C17 H17C 109.5 . . ?
N3 C18 C17 177.6(5) . . ?

loop_
_geom_bond_atom_site_label_1
_geom_bond_atom_site_label_2
_geom_bond_distance
_geom_bond_site_symmetry_2
_geom_bond_publ_flag
Y1 O6 2.247(2) . ?
Y1 O7 2.265(2) 3_666 ?
Y1 O3 2.315(2) . ?
Y1 O5 2.322(2) 3_666 ?
Y1 O1 2.361(2) 3_666 ?
Y1 O1 2.367(2) . ?
Y1 O8 2.427(2) . ?
Y1 O10 2.468(2) . ?
Y1 N2 2.860(3) . ?
Y1 Co1 3.2145(11) . ?
Y1 Co1 3.2466(7) 3_666 ?
Y1 Y1 3.9796(9) 3_666 ?
Co1 O6 1.891(2) . ?
Co1 O7 1.891(2) . ?
Co1 O4 1.897(2) . ?
Co1 O2 1.920(2) . ?
Co1 O1 1.930(2) . ?
Co1 N1 1.971(3) . ?
O1 H1 0.7514 . ?
O2 C1 1.273(4) . ?
O3 C1 1.265(4) . ?
O4 C5 1.268(4) . ?
O5 C5 1.258(4) . ?
O6 C10 1.412(4) . ?
O7 C12 1.425(4) . ?
O8 N2 1.275(4) . ?
O9 N2 1.219(4) . ?
O10 N2 1.272(4) . ?
N1 C9 1.493(4) . ?
N1 C13 1.500(4) . ?
N1 C11 1.514(4) . ?
N3 C18 1.133(5) . ?
C1 C2 1.507(5) . ?
C2 C3 1.521(5) . ?
C2 C4 1.526(6) . ?
C2 H2 1.0000 . ?
C3 H3A 0.9800 . ?
C3 H3B 0.9800 . ?
C3 H3C 0.9800 . ?
C4 H4A 0.9800 . ?
C4 H4B 0.9800 . ?
C4 H4C 0.9800 . ?
C5 C6 1.518(4) . ?
C6 C8 1.526(5) . ?
C6 C7 1.528(5) . ?
C6 H6 1.0000 . ?
C7 H7A 0.9800 . ?
C7 H7B 0.9800 . ?
C7 H7C 0.9800 . ?
C8 H8A 0.9800 . ?
C8 H8B 0.9800 . ?
C8 H8C 0.9800 . ?
C9 C10 1.526(4) . ?
C9 H9A 0.9900 . ?
C9 H9B 0.9900 . ?
C10 H10A 0.9900 . ?
C10 H10B 0.9900 . ?
C11 C12 1.512(5) . ?
C11 H11A 0.9900 . ?
C11 H11B 0.9900 . ?
C12 H12A 0.9900 . ?
C12 H12B 0.9900 . ?
C13 C14 1.513(4) . ?
C13 H13A 0.9900 . ?
C13 H13B 0.9900 . ?
C14 C15 1.524(5) . ?
C14 H14A 0.9900 . ?
C14 H14B 0.9900 . ?
C15 C16 1.514(5) . ?
C15 H15A 0.9900 . ?
C15 H15B 0.9900 . ?
C16 H16A 0.9800 . ?
C16 H16B 0.9800 . ?
C16 H16C 0.9800 . ?
C17 C18 1.447(6) . ?
C17 H17A 0.9800 . ?
C17 H17B 0.9800 . ?
C17 H17C 0.9800 . ?
